data_1546955
loop_
_publ_author_name
'Hou, Ji-Qin'
'Guo, Cui'
'Zhao, Jian-Juan'
'Dong, Yang-Yang'
'Hu, Xiao-Long'
'He, Qi-Wei'
'Zhang, Bao-Bao'
'Yan, Ming'
'Wang, Hao'

_publ_section_title
;
 Anti-inflammatory Meroterpenoids from Baeckea frutescens.
;
_journal_issue 8
_journal_name_full 'Journal of natural products'
_journal_page_first 2204
_journal_page_last 2214
_journal_paper_doi 10.1021/acs.jnatprod.7b00042
_journal_volume 80
_journal_year 2017
_chemical_absolute_configuration ad
_chemical_formula_sum 'C24 H36 O3'
_chemical_formula_weight 372.53
_chemical_name_systematic
;
 ?
;
_space_group_crystal_system orthorhombic
_space_group_IT_number 19
_space_group_name_Hall 'P 2ac 2ab'
_space_group_name_H-M_alt 'P 21 21 21'
_symmetry_space_group_name_Hall 'P 2ac 2ab'
_symmetry_space_group_name_H-M 'P 21 21 21'
_atom_sites_solution_hydrogens geom
_audit_creation_method SHELXL-2013
_cell_angle_alpha 90
_cell_angle_beta 90
_cell_angle_gamma 90
_cell_formula_units_Z 4
_cell_length_a 6.22190(10)
_cell_length_b 12.66200(10)
_cell_length_c 28.7249(3)
_cell_measurement_reflns_used 12468
_cell_measurement_temperature 289(2)
_cell_measurement_theta_max 70.5910
_cell_measurement_theta_min 3.9780
_cell_volume 2263.00(5)
_computing_cell_refinement 'CrysAlisPro (Agilent Technologies)'
_computing_data_collection 'CrysAlisPro (Agilent Technologies)'
_computing_data_reduction 'CrysAlisPro (Agilent Technologies)'
_computing_molecular_graphics 'Ortep-3 (L. J. Farrugia, 2001)'
_computing_publication_material SHELXL-2013
_computing_structure_refinement 'SHELXL-2013 (Sheldrick, 2013)'
_computing_structure_solution 'SHELXS-97 (Sheldrick, 1997)'
_diffrn_ambient_temperature 289(2)
_diffrn_detector_area_resol_mean 15.9149
_diffrn_measured_fraction_theta_full 0.995
_diffrn_measured_fraction_theta_max 0.993
_diffrn_measurement_device_type 'Gemini S Ultra, Agilent Technologies'
_diffrn_measurement_method '\w scans'
_diffrn_radiation_type CuK\a
_diffrn_radiation_wavelength 1.54184
_diffrn_reflns_av_R_equivalents 0.0230
_diffrn_reflns_av_unetI/netI 0.0144
_diffrn_reflns_Laue_measured_fraction_full 0.995
_diffrn_reflns_Laue_measured_fraction_max 0.993
_diffrn_reflns_limit_h_max 4
_diffrn_reflns_limit_h_min -7
_diffrn_reflns_limit_k_max 15
_diffrn_reflns_limit_k_min -15
_diffrn_reflns_limit_l_max 35
_diffrn_reflns_limit_l_min -35
_diffrn_reflns_number 24103
_diffrn_reflns_point_group_measured_fraction_full 0.997
_diffrn_reflns_point_group_measured_fraction_max 0.989
_diffrn_reflns_theta_full 67.684
_diffrn_reflns_theta_max 70.026
_diffrn_reflns_theta_min 3.815
_diffrn_source 'Enhance Ultra (Cu) X-ray Source'
_exptl_absorpt_coefficient_mu 0.547
_exptl_absorpt_correction_T_max 1.00000
_exptl_absorpt_correction_T_min 0.84376
_exptl_absorpt_correction_type multi-scan
_exptl_absorpt_process_details
;
CrysAlisPro, Agilent Technologies,
Version 1.171.37.35 (release 13-08-2014 CrysAlis171 .NET)
(compiled Aug 13 2014,18:06:01)
Empirical absorption correction using spherical harmonics,
 implemented in SCALE3 ABSPACK scaling algorithm.
;
_exptl_crystal_colour colorless
_exptl_crystal_density_diffrn 1.093
_exptl_crystal_description block
_exptl_crystal_F_000 816
_exptl_crystal_size_max 0.360
_exptl_crystal_size_mid 0.320
_exptl_crystal_size_min 0.290
_refine_diff_density_max 0.246
_refine_diff_density_min -0.218
_refine_diff_density_rms 0.043
_refine_ls_abs_structure_details
;
 Flack x determined using 1698 quotients [(I+)-(I-)]/[(I+)+(I-)]
 (Parsons and Flack (2004), Acta Cryst. A60, s61).
;
_refine_ls_abs_structure_Flack -0.08(5)
_refine_ls_extinction_method none
_refine_ls_goodness_of_fit_ref 1.077
_refine_ls_hydrogen_treatment constr
_refine_ls_matrix_type full
_refine_ls_number_parameters 257
_refine_ls_number_reflns 4256
_refine_ls_number_restraints 24
_refine_ls_restrained_S_all 1.078
_refine_ls_R_factor_all 0.0435
_refine_ls_R_factor_gt 0.0425
_refine_ls_shift/su_max 0.000
_refine_ls_shift/su_mean 0.000
_refine_ls_structure_factor_coef Fsqd
_refine_ls_weighting_details 'w=1/[\s^2^(Fo^2^)+(0.0890P)^2^+0.1798P] where P=(Fo^2^+2Fc^2^)/3'
_refine_ls_weighting_scheme calc
_refine_ls_wR_factor_gt 0.1344
_refine_ls_wR_factor_ref 0.1359
_reflns_Friedel_coverage 0.714
_reflns_Friedel_fraction_full 0.998
_reflns_Friedel_fraction_max 0.983
_reflns_number_gt 4111
_reflns_number_total 4256
_reflns_threshold_expression 'I > 2\s(I)'
_cod_data_source_file np7b00042_si_003.cif
_cod_data_source_block shelxl
_cod_database_code 1546955
_shelx_space_group_comment
;
The symmetry employed for this shelxl refinement is uniquely defined
by the following loop, which should always be used as a source of
symmetry information in preference to the above space-group names.
They are only intended as comments.
;
_shelx_estimated_absorpt_t_min 0.827
_shelx_estimated_absorpt_t_max 0.858
_shelxl_version_number 2013-4

loop_
_space_group_symop_operation_xyz
'x, y, z'
'-x+1/2, -y, z+1/2'
'x+1/2, -y+1/2, -z'
'-x, y+1/2, -z+1/2'

loop_
_atom_site_label
_atom_site_type_symbol
_atom_site_fract_x
_atom_site_fract_y
_atom_site_fract_z
_atom_site_U_iso_or_equiv
_atom_site_adp_type
_atom_site_occupancy
_atom_site_site_symmetry_order
_atom_site_calc_flag
_atom_site_refinement_flags_posn
_atom_site_refinement_flags_adp
_atom_site_refinement_flags_occupancy
_atom_site_disorder_assembly
_atom_site_disorder_group
O3 O 1.1195(3) 0.97985(11) 0.83870(5) 0.0561(4) Uani 1 1 d . . . . .
O2 O 1.4611(3) 1.25742(15) 0.75817(6) 0.0721(5) Uani 1 1 d . . . . .
O1 O 1.0811(4) 1.32395(14) 0.89871(7) 0.0829(6) Uani 1 1 d . . . . .
C6 C 1.1242(4) 1.14659(16) 0.87710(7) 0.0500(5) Uani 1 1 d . . . . .
C7 C 1.0285(4) 1.10535(17) 0.92195(7) 0.0545(5) Uani 1 1 d . . . . .
H7 H 0.8824 1.1336 0.9247 0.065 Uiso 1 1 calc R U . . .
C2 C 1.3021(4) 1.29954(17) 0.83188(8) 0.0565(5) Uani 1 1 d . . . . .
C5 C 1.1690(3) 1.08388(15) 0.84032(7) 0.0479(4) Uani 1 1 d . . . . .
C4 C 1.2771(3) 1.11751(18) 0.79744(7) 0.0519(5) Uani 1 1 d . . . . .
C8 C 1.0127(4) 0.98467(17) 0.91999(7) 0.0574(5) Uani 1 1 d . . . . .
H8A H 1.1478 0.9549 0.9306 0.069 Uiso 1 1 calc R U . . .
H8B H 0.9016 0.9618 0.9414 0.069 Uiso 1 1 calc R U . . .
C3 C 1.3469(4) 1.21768(17) 0.79558(7) 0.0537(5) Uani 1 1 d . . . . .
C1 C 1.1585(4) 1.25950(17) 0.87166(8) 0.0570(5) Uani 1 1 d . . . . .
C12 C 0.7543(4) 0.77738(18) 0.87577(9) 0.0612(6) Uani 1 1 d . . . . .
C18 C 1.1577(5) 1.14201(18) 0.96517(8) 0.0643(6) Uani 1 1 d . . . . .
H18 H 1.1535 1.2194 0.9654 0.077 Uiso 1 1 calc R U . . .
C15 C 1.2993(5) 1.0396(2) 0.75834(8) 0.0687(6) Uani 1 1 d . . . . .
H15A H 1.3487 1.0754 0.7309 0.103 Uiso 1 1 calc R U . . .
H15B H 1.1624 1.0075 0.7522 0.103 Uiso 1 1 calc R U . . .
H15C H 1.4011 0.9860 0.7669 0.103 Uiso 1 1 calc R U . . .
C11 C 0.8886(5) 0.7602(2) 0.83281(10) 0.0695(6) Uani 1 1 d . . . . .
H11A H 0.9456 0.6900 0.8274 0.083 Uiso 1 1 calc R U . . .
H11B H 0.8498 0.7989 0.8049 0.083 Uiso 1 1 calc R U . . .
C10 C 0.9774(4) 0.82191(17) 0.87307(8) 0.0573(5) Uani 1 1 d . . . . .
H10 H 1.0899 0.7893 0.8921 0.069 Uiso 1 1 calc R U . . .
C9 C 0.9628(4) 0.94065(16) 0.87218(8) 0.0522(5) Uani 1 1 d . . . . .
C16 C 1.1916(6) 1.3956(2) 0.80964(10) 0.0802(8) Uani 1 1 d . . . . .
H16A H 1.1631 1.4476 0.8332 0.120 Uiso 1 1 calc R U . . .
H16B H 1.0588 1.3738 0.7956 0.120 Uiso 1 1 calc R U . . .
H16C H 1.2839 1.4253 0.7863 0.120 Uiso 1 1 calc R U . . .
C14 C 0.7337(4) 0.96315(19) 0.85489(10) 0.0631(6) Uani 1 1 d . . . . .
H14A H 0.6805 1.0292 0.8675 0.076 Uiso 1 1 calc R U . . .
H14B H 0.7297 0.9668 0.8212 0.076 Uiso 1 1 calc R U . . .
C13 C 0.6003(4) 0.8698(2) 0.87263(11) 0.0721(7) Uani 1 1 d . . . . .
H13A H 0.5396 0.8856 0.9029 0.087 Uiso 1 1 calc R U . . .
H13B H 0.4840 0.8541 0.8512 0.087 Uiso 1 1 calc R U . . .
C20 C 1.0484(7) 1.1048(3) 1.01021(9) 0.0913(10) Uani 1 1 d . . . . .
H20A H 0.9006 1.1266 1.0101 0.137 Uiso 1 1 calc R U . . .
H20B H 1.1204 1.1352 1.0365 0.137 Uiso 1 1 calc R U . . .
H20C H 1.0558 1.0292 1.0121 0.137 Uiso 1 1 calc R U . . .
C17 C 1.5159(5) 1.3334(3) 0.85435(10) 0.0810(8) Uani 1 1 d . . . . .
H17A H 1.4886 1.3860 0.8777 0.122 Uiso 1 1 calc R U . . .
H17B H 1.6091 1.3622 0.8309 0.122 Uiso 1 1 calc R U . . .
H17C H 1.5833 1.2732 0.8685 0.122 Uiso 1 1 calc R U . . .
C19 C 1.3919(5) 1.1104(3) 0.96433(10) 0.0839(8) Uani 1 1 d . . . . .
H19A H 1.4564 1.1341 0.9358 0.126 Uiso 1 1 calc R U . . .
H19B H 1.4032 1.0349 0.9664 0.126 Uiso 1 1 calc R U . . .
H19C H 1.4650 1.1420 0.9903 0.126 Uiso 1 1 calc R U . . .
C24 C 1.6688(6) 1.2138(3) 0.75004(13) 0.0997(11) Uani 1 1 d . . . . .
H24A H 1.6546 1.1475 0.7341 0.150 Uiso 1 1 calc R U . . .
H24B H 1.7404 1.2029 0.7793 0.150 Uiso 1 1 calc R U . . .
H24C H 1.7514 1.2616 0.7313 0.150 Uiso 1 1 calc R U . . .
C21 C 0.6969(6) 0.6851(2) 0.90733(12) 0.0803(8) Uani 0.666(6) 1 d . . P A 2
H21 H 0.8133 0.6340 0.9027 0.096 Uiso 0.666(6) 1 calc R U P A 2
C23 C 0.7144(18) 0.7165(6) 0.9563(3) 0.134(2) Uani 0.666(6) 1 d . U P A 2
H23A H 0.8632 0.7235 0.9646 0.201 Uiso 0.666(6) 1 calc R U P A 2
H23B H 0.6487 0.6636 0.9756 0.201 Uiso 0.666(6) 1 calc R U P A 2
H23C H 0.6427 0.7828 0.9609 0.201 Uiso 0.666(6) 1 calc R U P A 2
C22 C 0.4975(9) 0.6289(4) 0.8905(2) 0.0945(15) Uani 0.666(6) 1 d . U P A 2
H22A H 0.3765 0.6757 0.8926 0.142 Uiso 0.666(6) 1 calc R U P A 2
H22B H 0.4721 0.5677 0.9094 0.142 Uiso 0.666(6) 1 calc R U P A 2
H22C H 0.5171 0.6076 0.8587 0.142 Uiso 0.666(6) 1 calc R U P A 2
C21' C 0.6969(6) 0.6851(2) 0.90733(12) 0.0803(8) Uani 0.334(6) 1 d . . P A 1
H21' H 0.5738 0.6526 0.8916 0.096 Uiso 0.334(6) 1 calc R U P A 1
C22' C 0.600(2) 0.7261(10) 0.9531(5) 0.0945(15) Uani 0.334(6) 1 d . U P A 1
H22D H 0.7040 0.7687 0.9690 0.142 Uiso 0.334(6) 1 calc R U P A 1
H22E H 0.5599 0.6674 0.9723 0.142 Uiso 0.334(6) 1 calc R U P A 1
H22F H 0.4748 0.7679 0.9463 0.142 Uiso 0.334(6) 1 calc R U P A 1
C23' C 0.862(3) 0.5971(11) 0.9083(6) 0.134(2) Uani 0.334(6) 1 d . U P A 1
H23D H 0.9035 0.5797 0.8770 0.201 Uiso 0.334(6) 1 calc R U P A 1
H23E H 0.8015 0.5360 0.9230 0.201 Uiso 0.334(6) 1 calc R U P A 1
H23F H 0.9863 0.6200 0.9254 0.201 Uiso 0.334(6) 1 calc R U P A 1

loop_
_atom_site_aniso_label
_atom_site_aniso_U_11
_atom_site_aniso_U_22
_atom_site_aniso_U_33
_atom_site_aniso_U_23
_atom_site_aniso_U_13
_atom_site_aniso_U_12
O3 0.0629(8) 0.0434(7) 0.0621(8) -0.0034(6) 0.0108(7) -0.0066(6)
O2 0.0871(12) 0.0721(10) 0.0572(9) 0.0137(8) 0.0107(8) -0.0152(10)
O1 0.1238(18) 0.0474(8) 0.0775(11) -0.0039(8) 0.0279(12) 0.0066(10)
C6 0.0556(11) 0.0437(10) 0.0507(10) 0.0013(7) 0.0028(9) -0.0011(9)
C7 0.0633(12) 0.0458(10) 0.0543(11) 0.0009(8) 0.0112(9) 0.0009(10)
C2 0.0696(13) 0.0444(10) 0.0556(11) 0.0050(9) -0.0008(10) -0.0082(10)
C5 0.0507(10) 0.0430(9) 0.0500(10) 0.0020(8) 0.0003(8) -0.0015(8)
C4 0.0568(11) 0.0527(11) 0.0463(9) -0.0007(9) 0.0002(8) -0.0035(9)
C8 0.0680(13) 0.0487(11) 0.0554(11) 0.0047(9) 0.0046(10) -0.0055(10)
C3 0.0610(12) 0.0553(11) 0.0448(9) 0.0059(8) -0.0006(9) -0.0079(10)
C1 0.0714(14) 0.0447(10) 0.0550(10) 0.0004(9) 0.0034(10) 0.0011(10)
C12 0.0607(13) 0.0466(11) 0.0762(14) 0.0000(10) 0.0033(11) -0.0081(10)
C18 0.0927(17) 0.0506(11) 0.0495(11) -0.0061(9) 0.0084(11) 0.0001(12)
C15 0.0886(17) 0.0640(13) 0.0536(11) -0.0087(10) 0.0074(11) -0.0093(13)
C11 0.0764(15) 0.0537(12) 0.0785(15) -0.0092(11) 0.0058(13) -0.0057(11)
C10 0.0562(12) 0.0426(10) 0.0730(13) 0.0020(9) 0.0006(10) -0.0024(9)
C9 0.0536(11) 0.0437(10) 0.0592(11) 0.0047(8) 0.0048(9) -0.0031(9)
C16 0.107(2) 0.0533(13) 0.0800(16) 0.0180(12) 0.0055(15) 0.0053(15)
C14 0.0570(12) 0.0505(11) 0.0819(15) 0.0052(11) -0.0042(11) 0.0021(10)
C13 0.0567(13) 0.0590(13) 0.1006(18) -0.0001(13) 0.0025(13) -0.0027(11)
C20 0.142(3) 0.0777(17) 0.0540(13) 0.0015(12) 0.0228(16) 0.009(2)
C17 0.0836(18) 0.0875(18) 0.0720(15) -0.0112(14) -0.0066(14) -0.0251(16)
C19 0.0877(19) 0.0893(19) 0.0747(16) -0.0159(15) -0.0143(15) -0.0064(17)
C24 0.091(2) 0.099(2) 0.109(3) 0.0024(19) 0.041(2) -0.013(2)
C21 0.093(2) 0.0549(13) 0.0933(18) 0.0073(13) 0.0141(16) -0.0161(14)
C23 0.142(6) 0.107(4) 0.152(5) 0.046(4) 0.024(5) -0.016(5)
C22 0.088(3) 0.063(2) 0.132(4) 0.015(2) 0.006(3) -0.026(2)
C21' 0.093(2) 0.0549(13) 0.0933(18) 0.0073(13) 0.0141(16) -0.0161(14)
C22' 0.088(3) 0.063(2) 0.132(4) 0.015(2) 0.006(3) -0.026(2)
C23' 0.142(6) 0.107(4) 0.152(5) 0.046(4) 0.024(5) -0.016(5)

loop_
_atom_type_symbol
_atom_type_description
_atom_type_scat_dispersion_real
_atom_type_scat_dispersion_imag
_atom_type_scat_source
C C 0.0181 0.0091 'International Tables Vol C Tables 4.2.6.8 and 6.1.1.4'
H H 0.0000 0.0000 'International Tables Vol C Tables 4.2.6.8 and 6.1.1.4'
O O 0.0492 0.0322 'International Tables Vol C Tables 4.2.6.8 and 6.1.1.4'

loop_
_geom_angle_atom_site_label_1
_geom_angle_atom_site_label_2
_geom_angle_atom_site_label_3
_geom_angle
C5 O3 C9 117.48(16)
C3 O2 C24 116.9(2)
C5 C6 C1 117.64(19)
C5 C6 C7 123.00(18)
C1 C6 C7 119.26(18)
C6 C7 C8 109.78(17)
C6 C7 C18 112.00(19)
C8 C7 C18 111.17(19)
C6 C7 H7 107.9
C8 C7 H7 107.9
C18 C7 H7 107.9
C3 C2 C16 109.99(19)
C3 C2 C1 113.46(18)
C16 C2 C1 108.1(2)
C3 C2 C17 108.9(2)
C16 C2 C17 109.9(2)
C1 C2 C17 106.4(2)
C6 C5 O3 123.50(18)
C6 C5 C4 125.51(19)
O3 C5 C4 110.98(17)
C3 C4 C5 117.15(19)
C3 C4 C15 124.2(2)
C5 C4 C15 118.7(2)
C9 C8 C7 114.42(18)
C9 C8 H8A 108.7
C7 C8 H8A 108.7
C9 C8 H8B 108.7
C7 C8 H8B 108.7
H8A C8 H8B 107.6
C4 C3 O2 122.8(2)
C4 C3 C2 124.51(19)
O2 C3 C2 112.66(19)
O1 C1 C6 122.0(2)
O1 C1 C2 118.7(2)
C6 C1 C2 119.31(19)
C10 C12 C11 59.89(16)
C10 C12 C13 106.95(19)
C11 C12 C13 114.4(2)
C10 C12 C21 122.5(2)
C11 C12 C21 120.5(2)
C13 C12 C21 118.7(2)
C19 C18 C20 111.0(3)
C19 C18 C7 114.1(2)
C20 C18 C7 110.7(2)
C19 C18 H18 106.9
C20 C18 H18 106.9
C7 C18 H18 106.9
C4 C15 H15A 109.5
C4 C15 H15B 109.5
H15A C15 H15B 109.5
C4 C15 H15C 109.5
H15A C15 H15C 109.5
H15B C15 H15C 109.5
C10 C11 C12 59.85(16)
C10 C11 H11A 117.8
C12 C11 H11A 117.8
C10 C11 H11B 117.8
C12 C11 H11B 117.8
H11A C11 H11B 114.9
C12 C10 C11 60.26(17)
C12 C10 C9 108.69(19)
C11 C10 C9 118.9(2)
C12 C10 H10 118.3
C11 C10 H10 118.3
C9 C10 H10 118.3
O3 C9 C10 108.13(18)
O3 C9 C8 109.65(18)
C10 C9 C8 109.85(19)
O3 C9 C14 110.13(18)
C10 C9 C14 104.26(19)
C8 C9 C14 114.5(2)
C2 C16 H16A 109.5
C2 C16 H16B 109.5
H16A C16 H16B 109.5
C2 C16 H16C 109.5
H16A C16 H16C 109.5
H16B C16 H16C 109.5
C13 C14 C9 104.62(19)
C13 C14 H14A 110.8
C9 C14 H14A 110.8
C13 C14 H14B 110.8
C9 C14 H14B 110.8
H14A C14 H14B 108.9
C12 C13 C14 105.8(2)
C12 C13 H13A 110.6
C14 C13 H13A 110.6
C12 C13 H13B 110.6
C14 C13 H13B 110.6
H13A C13 H13B 108.7
C18 C20 H20A 109.5
C18 C20 H20B 109.5
H20A C20 H20B 109.5
C18 C20 H20C 109.5
H20A C20 H20C 109.5
H20B C20 H20C 109.5
C2 C17 H17A 109.5
C2 C17 H17B 109.5
H17A C17 H17B 109.5
C2 C17 H17C 109.5
H17A C17 H17C 109.5
H17B C17 H17C 109.5
C18 C19 H19A 109.5
C18 C19 H19B 109.5
H19A C19 H19B 109.5
C18 C19 H19C 109.5
H19A C19 H19C 109.5
H19B C19 H19C 109.5
O2 C24 H24A 109.5
O2 C24 H24B 109.5
H24A C24 H24B 109.5
O2 C24 H24C 109.5
H24A C24 H24C 109.5
H24B C24 H24C 109.5
C23 C21 C22 119.8(5)
C23 C21 C12 110.2(4)
C22 C21 C12 111.3(3)
C23 C21 H21 104.7
C22 C21 H21 104.7
C12 C21 H21 104.7
C21 C23 H23A 109.5
C21 C23 H23B 109.5
H23A C23 H23B 109.5
C21 C23 H23C 109.5
H23A C23 H23C 109.5
H23B C23 H23C 109.5
C21 C22 H22A 109.5
C21 C22 H22B 109.5
H22A C22 H22B 109.5
C21 C22 H22C 109.5
H22A C22 H22C 109.5
H22B C22 H22C 109.5
H22D C22' H22E 109.5
H22D C22' H22F 109.5
H22E C22' H22F 109.5
H23D C23' H23E 109.5
H23D C23' H23F 109.5
H23E C23' H23F 109.5

loop_
_geom_bond_atom_site_label_1
_geom_bond_atom_site_label_2
_geom_bond_distance
O3 C5 1.354(2)
O3 C9 1.456(3)
O2 C3 1.383(3)
O2 C24 1.425(4)
O1 C1 1.225(3)
C6 C5 1.351(3)
C6 C1 1.454(3)
C6 C7 1.512(3)
C7 C8 1.532(3)
C7 C18 1.550(3)
C7 H7 0.9800
C2 C3 1.497(3)
C2 C16 1.536(3)
C2 C1 1.536(3)
C2 C17 1.540(4)
C5 C4 1.466(3)
C4 C3 1.342(3)
C4 C15 1.501(3)
C8 C9 1.514(3)
C8 H8A 0.9700
C8 H8B 0.9700
C12 C10 1.500(3)
C12 C11 1.506(4)
C12 C13 1.515(4)
C12 C21 1.522(4)
C18 C19 1.512(5)
C18 C20 1.536(3)
C18 H18 0.9800
C15 H15A 0.9600
C15 H15B 0.9600
C15 H15C 0.9600
C11 C10 1.501(3)
C11 H11A 0.9700
C11 H11B 0.9700
C10 C9 1.506(3)
C10 H10 0.9800
C9 C14 1.536(3)
C16 H16A 0.9600
C16 H16B 0.9600
C16 H16C 0.9600
C14 C13 1.531(4)
C14 H14A 0.9700
C14 H14B 0.9700
C13 H13A 0.9700
C13 H13B 0.9700
C20 H20A 0.9600
C20 H20B 0.9600
C20 H20C 0.9600
C17 H17A 0.9600
C17 H17B 0.9600
C17 H17C 0.9600
C19 H19A 0.9600
C19 H19B 0.9600
C19 H19C 0.9600
C24 H24A 0.9600
C24 H24B 0.9600
C24 H24C 0.9600
C21 C23 1.467(10)
C21 C22 1.510(6)
C21 H21 0.9800
C23 H23A 0.9600
C23 H23B 0.9600
C23 H23C 0.9600
C22 H22A 0.9600
C22 H22B 0.9600
C22 H22C 0.9600
C22' H22D 0.9600
C22' H22E 0.9600
C22' H22F 0.9600
C23' H23D 0.9600
C23' H23E 0.9600
C23' H23F 0.9600

loop_
_geom_torsion_atom_site_label_1
_geom_torsion_atom_site_label_2
_geom_torsion_atom_site_label_3
_geom_torsion_atom_site_label_4
_geom_torsion
C5 C6 C7 C8 5.2(3)
C1 C6 C7 C8 -178.7(2)
C5 C6 C7 C18 129.2(2)
C1 C6 C7 C18 -54.7(3)
C1 C6 C5 O3 -171.5(2)
C7 C6 C5 O3 4.7(4)
C1 C6 C5 C4 8.9(3)
C7 C6 C5 C4 -174.9(2)
C9 O3 C5 C6 16.6(3)
C9 O3 C5 C4 -163.72(18)
C6 C5 C4 C3 3.6(3)
O3 C5 C4 C3 -176.1(2)
C6 C5 C4 C15 -175.3(2)
O3 C5 C4 C15 5.0(3)
C6 C7 C8 C9 -34.7(3)
C18 C7 C8 C9 -159.2(2)
C5 C4 C3 O2 176.5(2)
C15 C4 C3 O2 -4.7(4)
C5 C4 C3 C2 -6.7(3)
C15 C4 C3 C2 172.2(2)
C24 O2 C3 C4 -65.5(3)
C24 O2 C3 C2 117.3(3)
C16 C2 C3 C4 -123.4(3)
C1 C2 C3 C4 -2.2(3)
C17 C2 C3 C4 116.1(3)
C16 C2 C3 O2 53.7(3)
C1 C2 C3 O2 174.9(2)
C17 C2 C3 O2 -66.8(3)
C5 C6 C1 O1 164.2(3)
C7 C6 C1 O1 -12.1(4)
C5 C6 C1 C2 -18.0(3)
C7 C6 C1 C2 165.7(2)
C3 C2 C1 O1 -167.4(2)
C16 C2 C1 O1 -45.1(3)
C17 C2 C1 O1 72.9(3)
C3 C2 C1 C6 14.7(3)
C16 C2 C1 C6 136.9(2)
C17 C2 C1 C6 -105.1(3)
C6 C7 C18 C19 -57.5(3)
C8 C7 C18 C19 65.7(3)
C6 C7 C18 C20 176.4(2)
C8 C7 C18 C20 -60.4(3)
C13 C12 C11 C10 96.1(2)
C21 C12 C11 C10 -112.2(3)
C13 C12 C10 C11 -108.8(2)
C21 C12 C10 C11 109.1(3)
C11 C12 C10 C9 113.3(2)
C13 C12 C10 C9 4.5(3)
C21 C12 C10 C9 -137.6(2)
C12 C11 C10 C9 -96.1(2)
C5 O3 C9 C10 -164.71(19)
C5 O3 C9 C8 -45.0(2)
C5 O3 C9 C14 81.9(2)
C12 C10 C9 O3 -139.2(2)
C11 C10 C9 O3 -73.5(3)
C12 C10 C9 C8 101.1(2)
C11 C10 C9 C8 166.9(2)
C12 C10 C9 C14 -22.0(3)
C11 C10 C9 C14 43.7(3)
C7 C8 C9 O3 54.5(3)
C7 C8 C9 C10 173.2(2)
C7 C8 C9 C14 -69.9(3)
O3 C9 C14 C13 146.6(2)
C10 C9 C14 C13 30.8(3)
C8 C9 C14 C13 -89.3(2)
C10 C12 C13 C14 15.1(3)
C11 C12 C13 C14 -49.0(3)
C21 C12 C13 C14 158.9(3)
C9 C14 C13 C12 -28.5(3)
C10 C12 C21 C23 67.2(6)
C11 C12 C21 C23 138.8(5)
C13 C12 C21 C23 -70.7(6)
C10 C12 C21 C22 -157.4(3)
C11 C12 C21 C22 -85.8(4)
C13 C12 C21 C22 64.7(4)
